data_4033784
loop_
_publ_author_name
'Sakhare, Priyanka R.'
'Subramanian, Parthasarathi'
'Kaliappan, Krishna P.'

_publ_section_title
;
 Copper Catalyzed Oxidative C-C Bond Cleavage of 1,2-Diketones:
 A&#x00A0;Divergent Approach to 1,8-Naphthalimides,
 Biphenyl-2,2'-dicarboxamides, and N-Heterocyclic Amides.
;
_journal_issue 4
_journal_name_full 'The Journal of organic chemistry'
_journal_page_first 2112
_journal_page_last 2125
_journal_paper_doi 10.1021/acs.joc.8b03114
_journal_volume 84
_journal_year 2019
_chemical_formula_moiety 'C20 H17 N3 O2'
_chemical_formula_sum 'C20 H17 N3 O2'
_chemical_formula_weight 331.36
_space_group_crystal_system monoclinic
_space_group_IT_number 14
_space_group_name_Hall '-P 2ybc'
_space_group_name_H-M_alt 'P 1 21/c 1'
_atom_sites_solution_hydrogens geom
_atom_sites_solution_primary dual
_audit_creation_date 2018-02-01
_audit_creation_method
;
Olex2 1.2-ac3
(compiled 2017.02.24 svn.r3390 for Rigaku Oxford Diffraction, GUI svn.r5318)
;
_cell_angle_alpha 90
_cell_angle_beta 109.569(19)
_cell_angle_gamma 90
_cell_formula_units_Z 4
_cell_length_a 11.0461(18)
_cell_length_b 17.852(3)
_cell_length_c 8.7609(14)
_cell_measurement_reflns_used 2367
_cell_measurement_temperature 150
_cell_measurement_theta_max 27.1660
_cell_measurement_theta_min 1.9890
_cell_volume 1627.8(5)
_computing_cell_refinement 'CrystalClear-SM Expert 2.0 r7 (Rigaku, 2011)'
_computing_data_collection 'CrystalClear-SM Expert 2.0 r7 (Rigaku, 2011)'
_computing_data_reduction 'CrystalClear-SM Expert 2.0 r7 (Rigaku, 2011)'
_computing_molecular_graphics 'Olex2 (Dolomanov et al., 2009)'
_computing_publication_material 'Olex2 (Dolomanov et al., 2009)'
_computing_structure_refinement 'ShelXL (Sheldrick, 2015)'
_computing_structure_solution 'ShelXT (Sheldrick, 2015)'
_diffrn_ambient_temperature 150
_diffrn_detector CCD
_diffrn_detector_area_resol_mean 28.5714
_diffrn_detector_type 'Rigaku Saturn724+'
_diffrn_measured_fraction_theta_full 0.998
_diffrn_measured_fraction_theta_max 0.998
_diffrn_measurement_details
;
List of Runs (angles in degrees, time in seconds):

  # Type    Start    End  Width  t~exp~   \w     \q     \k     \f   Frames
--------------------------------------------------------------------------
  1  \w    -48.00  49.00   0.50   10.00    --  -20.00  72.00 -36.00  194
  2  \w    -42.50  25.00   0.50   10.00    --  -20.00  72.00 108.00  135
  3  \w    -35.00  -5.00   0.50   10.00    --  -20.00 -72.00 108.00   60
  4  \w   -110.00  19.00   0.50   10.00    --  -20.00 -72.00-180.00  258
  5  \w    -98.00 -83.50   0.50   10.00    --  -20.00 -72.00  36.00   29
;
_diffrn_measurement_device 'AFC12 (Right): Kappa 3 circle'
_diffrn_measurement_device_type 'Rigaku Saturn724+ (2x2 bin mode)'
_diffrn_measurement_method 'profile data from \w-scans'
_diffrn_measurement_specimen_support 'Mitegen 50um'
_diffrn_orient_matrix_type 'CrysAlisPro convention (1999,Acta A55,543-557)'
_diffrn_orient_matrix_UB_11 -0.0578193000
_diffrn_orient_matrix_UB_12 -0.0209790000
_diffrn_orient_matrix_UB_13 -0.0249969000
_diffrn_orient_matrix_UB_21 0.0360290000
_diffrn_orient_matrix_UB_22 -0.0335543000
_diffrn_orient_matrix_UB_23 0.0075478000
_diffrn_orient_matrix_UB_31 0.0029447000
_diffrn_orient_matrix_UB_32 -0.0033013000
_diffrn_orient_matrix_UB_33 0.0818353000
_diffrn_radiation_collimation 0.3
_diffrn_radiation_monochromator Confocal
_diffrn_radiation_probe x-ray
_diffrn_radiation_type MoK\a
_diffrn_radiation_wavelength 0.71073
_diffrn_reflns_av_R_equivalents 0.1067
_diffrn_reflns_av_unetI/netI 0.1139
_diffrn_reflns_Laue_measured_fraction_full 0.998
_diffrn_reflns_Laue_measured_fraction_max 0.998
_diffrn_reflns_limit_h_max 12
_diffrn_reflns_limit_h_min -13
_diffrn_reflns_limit_k_max 19
_diffrn_reflns_limit_k_min -21
_diffrn_reflns_limit_l_max 10
_diffrn_reflns_limit_l_min -10
_diffrn_reflns_number 10180
_diffrn_reflns_point_group_measured_fraction_full 0.998
_diffrn_reflns_point_group_measured_fraction_max 0.998
_diffrn_reflns_theta_full 24.998
_diffrn_reflns_theta_max 24.998
_diffrn_reflns_theta_min 2.265
_diffrn_source 'Rotating Anode'
_diffrn_source_current 24.0
_diffrn_source_power 1.2
_diffrn_source_target Mo
_diffrn_source_type 'Rotating Anode'
_diffrn_source_voltage 50.0
_exptl_absorpt_coefficient_mu 0.090
_exptl_absorpt_correction_T_max 1.00000
_exptl_absorpt_correction_T_min 0.36579
_exptl_absorpt_correction_type multi-scan
_exptl_absorpt_process_details
;
CrysAlisPro 1.171.38.43 (Rigaku Oxford Diffraction, 2015)
Empirical absorption correction using spherical harmonics,
 implemented in SCALE3 ABSPACK scaling algorithm.
;
_exptl_crystal_colour 'light yellow'
_exptl_crystal_colour_modifier light
_exptl_crystal_colour_primary yellow
_exptl_crystal_density_diffrn 1.352
_exptl_crystal_description needle
_exptl_crystal_F_000 696
_exptl_crystal_size_max 0.203
_exptl_crystal_size_mid 0.085
_exptl_crystal_size_min 0.043
_refine_diff_density_max 0.008
_refine_diff_density_min -0.001
_refine_diff_density_rms 0.000
_refine_ls_extinction_method none
_refine_ls_goodness_of_fit_ref 1.193
_refine_ls_hydrogen_treatment constr
_refine_ls_matrix_type full
_refine_ls_number_parameters 231
_refine_ls_number_reflns 2861
_refine_ls_number_restraints 0
_refine_ls_restrained_S_all 1.193
_refine_ls_R_factor_all 0.1674
_refine_ls_R_factor_gt 0.0986
_refine_ls_shift/su_max 0.014
_refine_ls_shift/su_mean 0.000
_refine_ls_structure_factor_coef Fsqd
_refine_ls_weighting_details 'w=1/[\s^2^(Fo^2^)+(0.1235P)^2^] where P=(Fo^2^+2Fc^2^)/3'
_refine_ls_weighting_scheme calc
_refine_ls_wR_factor_gt 0.2474
_refine_ls_wR_factor_ref 0.2961
_reflns_Friedel_coverage 0.000
_reflns_number_gt 1551
_reflns_number_total 2861
_reflns_threshold_expression 'I > 2\s(I)'
_cod_data_source_file jo8b03114_si_003.cif
_cod_data_source_block kpk-144-ps-101_mo
_cod_database_code 4033784
_shelx_shelxl_version_number 2014/7
_shelx_space_group_comment
;
The symmetry employed for this shelxl refinement is uniquely defined
by the following loop, which should always be used as a source of
symmetry information in preference to the above space-group names.
They are only intended as comments.
;
_reflns_odcompleteness_completeness 90.51
_reflns_odcompleteness_iscentric 1
_reflns_odcompleteness_theta 30.93
_olex2_refinement_description
;
1. Fixed Uiso
 At 1.2 times of:
  All C(H) groups
 At 1.5 times of:
  All C(H,H,H) groups
2.a Aromatic/amide H refined with riding coordinates:
 C10(H10), C4(H4), C17(H17), C15(H15), C16(H16), C9(H9), C6(H6), C3(H3)
2.b Idealised Me refined as rotating group:
 C13(H13A,H13B,H13C), C12(H12A,H12B,H12C), C1(H1A,H1B,H1C)
;
_olex2_submission_special_instructions 'No special instructions were received'
_oxdiff_exptl_absorpt_empirical_details
;
Empirical correction (ABSPACK) includes:
- Absorption correction using spherical harmonics
- Frame scaling
- Detector area scaling
;
_oxdiff_exptl_absorpt_empirical_full_max 3.494
_oxdiff_exptl_absorpt_empirical_full_min 0.363

loop_
_space_group_symop_operation_xyz
'x, y, z'
'-x, y+1/2, -z+1/2'
'-x, -y, -z'
'x, -y-1/2, z-1/2'

loop_
_atom_site_label
_atom_site_type_symbol
_atom_site_fract_x
_atom_site_fract_y
_atom_site_fract_z
_atom_site_U_iso_or_equiv
_atom_site_adp_type
_atom_site_occupancy
_atom_site_site_symmetry_order
_atom_site_calc_flag
_atom_site_refinement_flags_posn
O2 O 0.1812(3) 0.82387(18) 0.4265(4) 0.072(2) Uani 1 1 d .
O1 O 0.3715(3) 0.61464(19) 0.6952(4) 0.080(2) Uani 1 1 d .
N2 N 0.2781(3) 0.71948(19) 0.5602(4) 0.062(2) Uani 1 1 d .
N1 N 0.1679(4) 0.6622(2) 0.3095(5) 0.073(2) Uani 1 1 d .
N3 N 0.7590(4) 0.8647(2) 1.1252(5) 0.081(2) Uani 1 1 d .
C11 C 0.6696(4) 0.8202(3) 1.0129(5) 0.067(2) Uani 1 1 d .
C19 C 0.4782(4) 0.8083(2) 0.7687(5) 0.063(2) Uani 1 1 d .
C14 C 0.5783(4) 0.8532(3) 0.8718(6) 0.068(2) Uani 1 1 d .
C18 C 0.3838(4) 0.8411(3) 0.6332(6) 0.063(2) Uani 1 1 d .
C8 C 0.4760(4) 0.7302(2) 0.7936(5) 0.065(2) Uani 1 1 d .
C10 C 0.6675(4) 0.7423(3) 1.0309(6) 0.075(2) Uani 1 1 d .
H10 H 0.7314 0.7189 1.1187 0.090 Uiso 1 1 calc R
C7 C 0.3758(4) 0.6827(3) 0.6831(6) 0.066(2) Uani 1 1 d .
C20 C 0.2726(4) 0.7966(3) 0.5308(5) 0.062(2) Uani 1 1 d .
C5 C 0.1726(4) 0.6740(3) 0.4604(6) 0.068(2) Uani 1 1 d .
C4 C 0.0859(5) 0.6465(3) 0.5270(6) 0.073(2) Uani 1 1 d .
H4 H 0.0928 0.6583 0.6353 0.087 Uiso 1 1 calc R
C17 C 0.3923(5) 0.9152(3) 0.5961(6) 0.070(2) Uani 1 1 d .
H17 H 0.3277 0.9370 0.5064 0.084 Uiso 1 1 calc R
C15 C 0.5856(5) 0.9289(3) 0.8237(6) 0.074(2) Uani 1 1 d .
H15 H 0.6548 0.9596 0.8862 0.089 Uiso 1 1 calc R
C16 C 0.4950(5) 0.9583(3) 0.6893(6) 0.074(2) Uani 1 1 d .
H16 H 0.5025 1.0089 0.6595 0.089 Uiso 1 1 calc R
C9 C 0.5723(4) 0.6986(3) 0.9207(6) 0.070(2) Uani 1 1 d .
H9 H 0.5743 0.6457 0.9342 0.085 Uiso 1 1 calc R
C13 C 0.7153(6) 0.9307(3) 1.1897(7) 0.094(3) Uani 1 1 d .
H13A H 0.6281 0.9436 1.1200 0.141 Uiso 1 1 calc GR
H13B H 0.7732 0.9727 1.1932 0.141 Uiso 1 1 calc GR
H13C H 0.7152 0.9200 1.2994 0.141 Uiso 1 1 calc GR
C6 C 0.0707(5) 0.6185(3) 0.2184(6) 0.075(2) Uani 1 1 d .
H6 H 0.0654 0.6092 0.1096 0.090 Uiso 1 1 calc R
C2 C -0.0213(5) 0.5865(3) 0.2718(6) 0.075(2) Uani 1 1 d .
C3 C -0.0119(5) 0.6011(3) 0.4322(6) 0.083(2) Uani 1 1 d .
H3 H -0.0722 0.5801 0.4758 0.099 Uiso 1 1 calc R
C12 C 0.8680(5) 0.8281(4) 1.2479(7) 0.100(3) Uani 1 1 d .
H12A H 0.8379 0.8037 1.3288 0.150 Uiso 1 1 calc GR
H12B H 0.9331 0.8657 1.3010 0.150 Uiso 1 1 calc GR
H12C H 0.9056 0.7905 1.1955 0.150 Uiso 1 1 calc GR
C1 C -0.1253(5) 0.5364(3) 0.1648(7) 0.090(3) Uani 1 1 d .
H1A H -0.2095 0.5590 0.1487 0.135 Uiso 1 1 calc GR
H1B H -0.1209 0.4873 0.2165 0.135 Uiso 1 1 calc GR
H1C H -0.1130 0.5303 0.0598 0.135 Uiso 1 1 calc GR

loop_
_atom_site_aniso_label
_atom_site_aniso_U_11
_atom_site_aniso_U_22
_atom_site_aniso_U_33
_atom_site_aniso_U_23
_atom_site_aniso_U_13
_atom_site_aniso_U_12
O2 0.067(3) 0.078(3) 0.064(3) 0.0055(15) 0.0131(17) 0.0056(15)
O1 0.074(3) 0.066(3) 0.090(3) 0.0036(17) 0.0146(19) 0.0038(15)
N2 0.062(3) 0.061(3) 0.056(3) -0.0019(17) 0.0129(18) -0.0035(16)
N1 0.068(3) 0.082(3) 0.066(3) -0.004(2) 0.019(2) -0.0098(19)
N3 0.068(3) 0.100(4) 0.072(3) -0.010(2) 0.020(2) -0.008(2)
C11 0.059(3) 0.088(4) 0.057(3) -0.006(2) 0.022(2) -0.011(2)
C19 0.058(3) 0.076(4) 0.054(3) -0.002(2) 0.020(2) 0.003(2)
C14 0.057(3) 0.077(4) 0.071(4) -0.003(2) 0.024(2) 0.002(2)
C18 0.060(3) 0.068(4) 0.063(3) -0.002(2) 0.023(2) 0.004(2)
C8 0.060(3) 0.072(3) 0.062(3) 0.005(2) 0.021(2) 0.006(2)
C10 0.060(3) 0.099(4) 0.058(3) 0.006(2) 0.011(2) 0.002(2)
C7 0.057(3) 0.068(4) 0.073(4) -0.003(2) 0.022(2) -0.001(2)
C20 0.063(3) 0.071(3) 0.052(3) 0.000(2) 0.019(2) -0.001(2)
C5 0.061(3) 0.069(3) 0.069(4) -0.002(2) 0.015(2) 0.001(2)
C4 0.071(3) 0.085(4) 0.062(3) 0.000(2) 0.023(2) -0.011(2)
C17 0.072(3) 0.071(4) 0.067(3) 0.001(2) 0.022(2) 0.005(2)
C15 0.072(3) 0.074(4) 0.078(4) -0.010(3) 0.028(3) -0.014(2)
C16 0.082(4) 0.065(3) 0.074(4) -0.002(2) 0.026(3) -0.004(2)
C9 0.061(3) 0.078(4) 0.071(4) 0.007(2) 0.022(2) 0.004(2)
C13 0.095(4) 0.106(5) 0.078(4) -0.020(3) 0.026(3) -0.016(3)
C6 0.073(3) 0.094(4) 0.058(3) -0.002(2) 0.021(2) -0.009(3)
C2 0.070(3) 0.089(4) 0.060(4) -0.004(2) 0.013(2) -0.010(2)
C3 0.075(4) 0.100(4) 0.072(4) 0.001(3) 0.023(3) -0.012(3)
C12 0.067(4) 0.146(6) 0.073(4) -0.001(3) 0.007(3) -0.010(3)
C1 0.087(4) 0.100(4) 0.073(4) -0.009(3) 0.013(3) -0.017(3)

loop_
_atom_type_symbol
_atom_type_description
_atom_type_scat_dispersion_real
_atom_type_scat_dispersion_imag
_atom_type_scat_source
C C 0.0033 0.0016 'International Tables Vol C Tables 4.2.6.8 and 6.1.1.4'
H H 0.0000 0.0000 'International Tables Vol C Tables 4.2.6.8 and 6.1.1.4'
N N 0.0061 0.0033 'International Tables Vol C Tables 4.2.6.8 and 6.1.1.4'
O O 0.0106 0.0060 'International Tables Vol C Tables 4.2.6.8 and 6.1.1.4'

loop_
_geom_angle_atom_site_label_1
_geom_angle_atom_site_label_2
_geom_angle_atom_site_label_3
_geom_angle
C7 N2 C5 117.2(3)
C20 N2 C7 125.2(3)
C20 N2 C5 117.6(3)
C5 N1 C6 116.1(4)
C11 N3 C13 119.2(4)
C11 N3 C12 118.6(4)
C13 N3 C12 111.8(4)
N3 C11 C14 120.3(4)
N3 C11 C10 121.5(4)
C10 C11 C14 118.1(4)
C18 C19 C14 119.8(4)
C18 C19 C8 119.5(4)
C8 C19 C14 120.6(4)
C19 C14 C11 119.3(4)
C19 C14 C15 117.2(4)
C15 C14 C11 123.4(4)
C19 C18 C20 120.8(4)
C17 C18 C19 120.5(4)
C17 C18 C20 118.7(4)
C19 C8 C7 121.0(4)
C9 C8 C19 118.7(4)
C9 C8 C7 120.2(4)
C11 C10 H10 119.6
C11 C10 C9 120.8(4)
C9 C10 H10 119.6
O1 C7 N2 119.3(4)
O1 C7 C8 123.9(4)
N2 C7 C8 116.7(4)
O2 C20 N2 120.5(4)
O2 C20 C18 123.5(4)
N2 C20 C18 116.0(4)
N1 C5 N2 116.6(4)
N1 C5 C4 124.8(4)
C4 C5 N2 118.6(4)
C5 C4 H4 120.9
C5 C4 C3 118.1(5)
C3 C4 H4 120.9
C18 C17 H17 119.9
C18 C17 C16 120.2(4)
C16 C17 H17 119.9
C14 C15 H15 119.3
C16 C15 C14 121.3(4)
C16 C15 H15 119.3
C17 C16 H16 119.6
C15 C16 C17 120.7(4)
C15 C16 H16 119.6
C8 C9 C10 121.8(4)
C8 C9 H9 119.1
C10 C9 H9 119.1
N3 C13 H13A 109.5
N3 C13 H13B 109.5
N3 C13 H13C 109.5
H13A C13 H13B 109.5
H13A C13 H13C 109.5
H13B C13 H13C 109.5
N1 C6 H6 117.6
N1 C6 C2 124.8(5)
C2 C6 H6 117.6
C6 C2 C3 116.6(4)
C6 C2 C1 122.0(5)
C3 C2 C1 121.3(5)
C4 C3 C2 119.5(5)
C4 C3 H3 120.2
C2 C3 H3 120.2
N3 C12 H12A 109.5
N3 C12 H12B 109.5
N3 C12 H12C 109.5
H12A C12 H12B 109.5
H12A C12 H12C 109.5
H12B C12 H12C 109.5
C2 C1 H1A 109.5
C2 C1 H1B 109.5
C2 C1 H1C 109.5
H1A C1 H1B 109.5
H1A C1 H1C 109.5
H1B C1 H1C 109.5

loop_
_geom_bond_atom_site_label_1
_geom_bond_atom_site_label_2
_geom_bond_distance
O2 C20 1.213(5)
O1 C7 1.221(5)
N2 C7 1.406(6)
N2 C20 1.399(6)
N2 C5 1.449(6)
N1 C5 1.322(6)
N1 C6 1.350(6)
N3 C11 1.387(6)
N3 C13 1.458(7)
N3 C12 1.471(7)
C11 C14 1.434(6)
C11 C10 1.399(7)
C19 C14 1.418(6)
C19 C18 1.418(6)
C19 C8 1.413(6)
C14 C15 1.427(7)
C18 C20 1.486(6)
C18 C17 1.372(6)
C8 C7 1.471(6)
C8 C9 1.377(6)
C10 H10 0.9500
C10 C9 1.403(7)
C5 C4 1.368(7)
C4 H4 0.9500
C4 C3 1.383(7)
C17 H17 0.9500
C17 C16 1.388(6)
C15 H15 0.9500
C15 C16 1.369(7)
C16 H16 0.9500
C9 H9 0.9500
C13 H13A 0.9800
C13 H13B 0.9800
C13 H13C 0.9800
C6 H6 0.9500
C6 C2 1.378(7)
C2 C3 1.399(7)
C2 C1 1.509(7)
C3 H3 0.9500
C12 H12A 0.9800
C12 H12B 0.9800
C12 H12C 0.9800
C1 H1A 0.9800
C1 H1B 0.9800
C1 H1C 0.9800

loop_
_geom_torsion_atom_site_label_1
_geom_torsion_atom_site_label_2
_geom_torsion_atom_site_label_3
_geom_torsion_atom_site_label_4
_geom_torsion
N2 C5 C4 C3 -177.8(4)
N1 C5 C4 C3 2.0(8)
N1 C6 C2 C3 0.2(8)
N1 C6 C2 C1 -178.2(5)
N3 C11 C14 C19 -172.6(4)
N3 C11 C14 C15 10.5(7)
N3 C11 C10 C9 176.7(4)
C11 C14 C15 C16 -178.9(5)
C11 C10 C9 C8 -1.5(7)
C19 C14 C15 C16 4.1(7)
C19 C18 C20 O2 170.5(4)
C19 C18 C20 N2 -9.7(6)
C19 C18 C17 C16 1.2(7)
C19 C8 C7 O1 177.3(5)
C19 C8 C7 N2 -4.6(6)
C19 C8 C9 C10 3.8(7)
C14 C11 C10 C9 -5.1(7)
C14 C19 C18 C20 -175.3(4)
C14 C19 C18 C17 3.5(7)
C14 C19 C8 C7 -177.3(4)
C14 C19 C8 C9 0.5(7)
C14 C15 C16 C17 0.5(8)
C18 C19 C14 C11 176.9(4)
C18 C19 C14 C15 -6.0(7)
C18 C19 C8 C7 -1.2(7)
C18 C19 C8 C9 176.6(4)
C18 C17 C16 C15 -3.2(8)
C8 C19 C14 C11 -7.0(7)
C8 C19 C14 C15 170.1(5)
C8 C19 C18 C20 8.6(6)
C8 C19 C18 C17 -172.6(5)
C10 C11 C14 C19 9.2(7)
C10 C11 C14 C15 -167.7(5)
C7 N2 C20 O2 -176.5(4)
C7 N2 C20 C18 3.7(6)
C7 N2 C5 N1 -108.3(5)
C7 N2 C5 C4 71.6(5)
C7 C8 C9 C10 -178.3(4)
C20 N2 C7 O1 -178.6(4)
C20 N2 C7 C8 3.2(6)
C20 N2 C5 N1 73.9(5)
C20 N2 C5 C4 -106.2(5)
C20 C18 C17 C16 -180.0(4)
C5 N2 C7 O1 3.8(6)
C5 N2 C7 C8 -174.4(4)
C5 N2 C20 O2 1.1(6)
C5 N2 C20 C18 -178.7(4)
C5 N1 C6 C2 0.0(7)
C5 C4 C3 C2 -1.7(7)
C17 C18 C20 O2 -8.3(7)
C17 C18 C20 N2 171.5(4)
C9 C8 C7 O1 -0.5(7)
C9 C8 C7 N2 177.6(4)
C13 N3 C11 C14 51.2(7)
C13 N3 C11 C10 -130.6(5)
C6 N1 C5 N2 178.7(4)
C6 N1 C5 C4 -1.2(7)
C6 C2 C3 C4 0.7(8)
C12 N3 C11 C14 -166.7(5)
C12 N3 C11 C10 11.6(7)
C1 C2 C3 C4 179.1(5)
